data_2016314
loop_
_publ_author_name
'Tafeenko, Viktor A.'
'Panin, Gennady N. '
'Baranov, Andrey N. '
'Bardasov, Ivan N.'
'Aslanov, Leonid A.'

_publ_section_title
;
 Luminescent properties of three structures built from
 3-cyano-4-dicyanomethylene-5-oxo-4,5-dihydro-1<i>H</i>-pyrrol-2-olate
 and cadmium
;
_journal_coeditor_code GA3063
_journal_issue 12
_journal_name_full 'Acta Crystallographica Section C'
_journal_page_first m541
_journal_page_last m547
_journal_paper_doi 10.1107/S0108270107045453
_journal_volume 63
_journal_year 2007
_chemical_formula_iupac '[Cd3 (C8 H1 N4 O2)2 (C8 N4 O2)2 (H2 O1)10], 0.5H2 O1'
_chemical_formula_moiety 'C32 H22 Cd3 N16 O18, 0.5(H2 O1)'
_chemical_formula_sum 'C32 H23 Cd3 N16 O18.5'
_chemical_formula_weight 2527.77
_chemical_melting_point 260
_chemical_name_systematic
;
poly[[decaaqua-bis(\m~2~-3-cyano-4-dicyanomethylene-5-oxo-4,5-dihydro-1H-
pyrrol-2-olato-\k^2^N:N')bis(\m~2~-3-cyano-4-dicyanomethylene-3H-pyrrole-
2,5-diolate-\k^2^N:N')dicadmium] 0.5-hydrate]
;
_space_group_IT_number 15
_symmetry_cell_setting monoclinic
_symmetry_space_group_name_Hall '-C 2yc'
_symmetry_space_group_name_H-M 'C 1 2/c 1'
_atom_sites_solution_hydrogens geom
_atom_sites_solution_primary direct
_atom_sites_solution_secondary difmap
_audit_creation_method SHELXL-97
_cell_angle_alpha 90.00
_cell_angle_beta 119.77(2)
_cell_angle_gamma 90.00
_cell_formula_units_Z 2
_cell_length_a 18.3348(12)
_cell_length_b 19.9640(15)
_cell_length_c 13.5231(11)
_cell_measurement_reflns_used 25
_cell_measurement_temperature 295(2)
_cell_measurement_theta_max 46
_cell_measurement_theta_min 22
_cell_volume 4296.7(10)
_computing_cell_refinement 'CAD-4 Software (Enraf--Nonius, 1989)'
_computing_data_collection 'CAD-4 Software (Enraf--Nonius, 1989)'
_computing_data_reduction 'XCAD4 (Harms & Wocadlo, 1995)'
_computing_molecular_graphics 'DIAMOND (Brandenburg, 2000)'
_computing_publication_material 'SHELXL97 (Sheldrick, 1997)'
_computing_structure_refinement 'SHELXL97 (Sheldrick, 1997)'
_computing_structure_solution 'SHELXS97 (Sheldrick, 1997)'
_diffrn_ambient_temperature 295(2)
_diffrn_measured_fraction_theta_full 0.974
_diffrn_measured_fraction_theta_max 0.974
_diffrn_measurement_device_type 'Enraf--Nonius CAD-4 diffractometr'
_diffrn_measurement_method 'non-profiled omega scan'
_diffrn_radiation_monochromator graphite
_diffrn_radiation_source 'fine-focus sealed tube'
_diffrn_radiation_type CuK\a
_diffrn_radiation_wavelength 1.54184
_diffrn_reflns_av_R_equivalents 0.0250
_diffrn_reflns_av_sigmaI/netI 0.0382
_diffrn_reflns_limit_h_max 19
_diffrn_reflns_limit_h_min -22
_diffrn_reflns_limit_k_max 24
_diffrn_reflns_limit_k_min 0
_diffrn_reflns_limit_l_max 16
_diffrn_reflns_limit_l_min 0
_diffrn_reflns_number 4312
_diffrn_reflns_theta_full 71.99
_diffrn_reflns_theta_max 71.99
_diffrn_reflns_theta_min 3.55
_diffrn_standards_decay_% 0
_diffrn_standards_interval_time 120
_diffrn_standards_number 2
_exptl_absorpt_coefficient_mu 12.641
_exptl_absorpt_correction_T_max 0.3853
_exptl_absorpt_correction_T_min 0.1500
_exptl_absorpt_correction_type psi-scan
_exptl_absorpt_process_details '(North <i>et al.</i>,  1968)'
_exptl_crystal_colour dark-red
_exptl_crystal_density_diffrn 1.954
_exptl_crystal_density_method 'not measured'
_exptl_crystal_description prism
_exptl_crystal_F_000 2472
_exptl_crystal_size_max 0.20
_exptl_crystal_size_mid 0.15
_exptl_crystal_size_min 0.10
_refine_diff_density_max 0.762
_refine_diff_density_min -0.976
_refine_ls_extinction_coef 0.000105(18)
_refine_ls_extinction_expression Fc^*^=kFc[1+0.001xFc^2^\l^3^/sin(2\q)]^-1/4^
_refine_ls_extinction_method SHELXL97
_refine_ls_goodness_of_fit_ref 1.020
_refine_ls_hydrogen_treatment constr
_refine_ls_matrix_type full
_refine_ls_number_parameters 324
_refine_ls_number_reflns 4123
_refine_ls_number_restraints 9
_refine_ls_restrained_S_all 1.020
_refine_ls_R_factor_all 0.0524
_refine_ls_R_factor_gt 0.0432
_refine_ls_shift/su_max 0.004
_refine_ls_shift/su_mean 0.000
_refine_ls_structure_factor_coef Fsqd
_refine_ls_weighting_details 'calc w=1/[\s^2^(Fo^2^)+(0.0731P)^2^+11.5086P] where P=(Fo^2^+2Fc^2^)/3'
_refine_ls_weighting_scheme calc
_refine_ls_wR_factor_gt 0.1129
_refine_ls_wR_factor_ref 0.1184
_reflns_number_gt 3473
_reflns_number_total 4123
_reflns_threshold_expression >\s(I)
_cod_data_source_file ga3063.cif
_cod_data_source_block III
_cod_original_sg_symbol_H-M 'C 2/c'
_cod_database_code 2016314
_cod_database_fobs_code 2016314

loop_
_symmetry_equiv_pos_as_xyz
'x, y, z'
'-x, y, -z+1/2'
'x+1/2, y+1/2, z'
'-x+1/2, y+1/2, -z+1/2'
'-x, -y, -z'
'x, -y, z-1/2'
'-x+1/2, -y+1/2, -z'
'x+1/2, -y+1/2, z-1/2'

loop_
_atom_site_type_symbol
_atom_site_label
_atom_site_fract_x
_atom_site_fract_y
_atom_site_fract_z
_atom_site_U_iso_or_equiv
_atom_site_adp_type
_atom_site_calc_flag
_atom_site_refinement_flags
_atom_site_occupancy
Cd Cd1 0.2500 0.2500 0.0000 0.03482(16) Uani d S 1
Cd Cd2 0.10498(2) 0.737626(16) 0.02973(3) 0.03098(15) Uani d D 1
O O1 0.5019(2) 0.41175(19) 0.3751(4) 0.0441(10) Uani d . 1
O O2 0.3910(3) 0.62098(18) 0.2707(4) 0.0429(10) Uani d . 1
O O3 0.3781(3) 0.1987(2) 0.0672(5) 0.0651(14) Uani d . 1
H H3 0.3725 0.1581 0.0692 0.098 Uiso calc RD 1
H H31 0.4091 0.2125 0.0385 0.098 Uiso d RD 1
O O4 0.2663(4) 0.3050(2) -0.1343(4) 0.0598(14) Uani d . 1
H H4 0.2898 0.2804 -0.1584 0.090 Uiso calc RD 1
H H41 0.2921 0.3435 -0.1119 0.090 Uiso d RD 1
N N1 0.4642(3) 0.5235(2) 0.3454(4) 0.0320(10) Uani d . 1
H H1 0.5092 0.5403 0.4009 0.038 Uiso calc R 1
N N2 0.1443(3) 0.4426(3) -0.0141(5) 0.0464(12) Uani d . 1
N N3 0.2027(3) 0.6530(2) 0.0594(5) 0.0460(13) Uani d . 1
N N4 0.3122(3) 0.3358(2) 0.1280(4) 0.0419(11) Uani d . 1
C C2 0.4517(3) 0.4549(2) 0.3214(5) 0.0288(10) Uani d . 1
C C3 0.3684(3) 0.4489(2) 0.2209(4) 0.0260(10) Uani d . 1
C C4 0.3322(3) 0.5117(2) 0.1888(4) 0.0238(9) Uani d . 1
C C5 0.3972(3) 0.5604(2) 0.2708(5) 0.0288(10) Uani d . 1
C C6 0.2532(3) 0.5316(2) 0.1053(4) 0.0265(10) Uani d . 1
C C7 0.2280(3) 0.5998(3) 0.0838(5) 0.0321(11) Uani d . 1
C C8 0.1917(3) 0.4832(3) 0.0363(5) 0.0325(11) Uani d . 1
C C9 0.3367(3) 0.3867(2) 0.1695(4) 0.0288(10) Uani d . 1
O O1A 0.0974(2) 0.89774(19) -0.0133(4) 0.0474(11) Uani d . 1
O O2A 0.3193(2) 0.77993(18) 0.2511(4) 0.0441(10) Uani d . 1
O O5 0.0900(3) 0.6887(2) 0.1731(4) 0.0618(13) Uani d . 1
H H5 0.0861 0.6480 0.1641 0.093 Uiso calc RD 1
H H51 0.1373 0.6972 0.2361 0.093 Uiso d RD 1
O O6 0.0815(3) 0.7688(2) -0.1508(4) 0.0514(11) Uani d . 1
H H6 0.1192 0.7538 -0.1604 0.077 Uiso calc RD 1
H H61 0.0898 0.8132 -0.1481 0.077 Uiso d RD 1
N N1A 0.1943(2) 0.82165(18) 0.1092(4) 0.0271(9) Uani d . 1
N N2A 0.4176(4) 1.0451(2) 0.3231(6) 0.0579(16) Uani d . 1
N N3A 0.5037(3) 0.8422(2) 0.4191(5) 0.0476(13) Uani d . 1
N N4A 0.2056(3) 1.0596(2) 0.0999(5) 0.0397(11) Uani d . 1
C C2A 0.1671(3) 0.8857(2) 0.0677(5) 0.0281(10) Uani d . 1
C C3A 0.2336(3) 0.9341(2) 0.1324(4) 0.0221(9) Uani d . 1
C C4A 0.3031(3) 0.8992(2) 0.2096(4) 0.0229(9) Uani d . 1
C C5A 0.2747(3) 0.8259(2) 0.1931(4) 0.0255(10) Uani d . 1
C C6A 0.3837(3) 0.9196(2) 0.2893(4) 0.0272(10) Uani d . 1
C C7A 0.4489(3) 0.8752(2) 0.3600(5) 0.0318(11) Uani d . 1
C C8A 0.4037(3) 0.9890(3) 0.3081(5) 0.0335(12) Uani d . 1
C C9A 0.2204(3) 1.0035(2) 0.1148(4) 0.0254(10) Uani d . 1
O O10 0.5038(17) 0.2720(10) 0.2798(18) 0.067(6) Uiso d P 0.25
O O11 -0.0201(3) 0.7944(2) -0.0054(5) 0.0525(12) Uani d D 1
H H11 -0.013 0.805 0.0571 0.079 Uiso d RD 1
H H111 -0.029 0.824 -0.051 0.079 Uiso d RD 1

loop_
_atom_site_aniso_label
_atom_site_aniso_U_11
_atom_site_aniso_U_22
_atom_site_aniso_U_33
_atom_site_aniso_U_12
_atom_site_aniso_U_13
_atom_site_aniso_U_23
Cd1 0.0391(3) 0.0170(2) 0.0392(3) -0.00586(19) 0.0125(2) -0.00553(19)
Cd2 0.01977(19) 0.01864(19) 0.0413(2) -0.00369(12) 0.00510(15) -0.00036(13)
O1 0.0287(19) 0.034(2) 0.054(3) 0.0050(16) 0.0093(18) 0.0058(18)
O2 0.044(2) 0.0198(17) 0.056(3) -0.0086(16) 0.018(2) -0.0033(17)
O3 0.041(2) 0.045(3) 0.098(4) -0.005(2) 0.026(3) -0.015(3)
O4 0.101(4) 0.0211(19) 0.081(3) -0.010(2) 0.062(3) -0.008(2)
N1 0.022(2) 0.0220(19) 0.041(2) -0.0096(16) 0.0068(18) -0.0054(17)
N2 0.028(2) 0.044(3) 0.057(3) -0.011(2) 0.013(2) -0.012(2)
N3 0.034(2) 0.025(2) 0.063(3) 0.007(2) 0.012(2) 0.001(2)
N4 0.045(3) 0.022(2) 0.047(3) -0.001(2) 0.014(2) -0.003(2)
C2 0.023(2) 0.025(2) 0.039(3) -0.0032(19) 0.015(2) 0.000(2)
C3 0.022(2) 0.021(2) 0.036(3) -0.0028(18) 0.014(2) -0.0019(19)
C4 0.020(2) 0.018(2) 0.032(3) -0.0061(17) 0.013(2) -0.0058(18)
C5 0.027(2) 0.023(2) 0.036(3) -0.0088(19) 0.016(2) -0.004(2)
C6 0.023(2) 0.018(2) 0.037(3) -0.0020(18) 0.014(2) -0.0040(19)
C7 0.022(2) 0.028(3) 0.040(3) 0.000(2) 0.011(2) 0.000(2)
C8 0.025(2) 0.030(2) 0.038(3) 0.002(2) 0.012(2) -0.003(2)
C9 0.030(2) 0.017(2) 0.036(3) -0.0016(18) 0.014(2) -0.0016(19)
O1A 0.0220(18) 0.0293(19) 0.060(3) 0.0041(15) -0.0034(17) 0.0061(18)
O2A 0.029(2) 0.0174(16) 0.063(3) 0.0046(14) 0.0062(19) 0.0108(17)
O5 0.087(4) 0.035(2) 0.050(3) -0.002(2) 0.024(3) 0.005(2)
O6 0.056(3) 0.043(2) 0.056(3) -0.009(2) 0.028(2) 0.000(2)
N1A 0.0199(18) 0.0150(17) 0.037(2) 0.0014(15) 0.0065(17) 0.0037(16)
N2A 0.049(3) 0.023(2) 0.080(4) -0.007(2) 0.015(3) -0.008(2)
N3A 0.028(2) 0.031(2) 0.057(3) 0.006(2) 0.001(2) 0.000(2)
N4A 0.043(3) 0.018(2) 0.059(3) 0.0051(19) 0.026(2) 0.0076(19)
C2A 0.021(2) 0.018(2) 0.041(3) 0.0034(18) 0.012(2) 0.0033(19)
C3A 0.017(2) 0.015(2) 0.031(2) 0.0001(16) 0.0104(19) -0.0005(17)
C4A 0.020(2) 0.016(2) 0.032(2) 0.0024(17) 0.0119(19) 0.0019(17)
C5A 0.025(2) 0.0123(19) 0.037(3) 0.0010(17) 0.013(2) -0.0003(18)
C6A 0.023(2) 0.016(2) 0.035(3) -0.0005(17) 0.009(2) 0.0006(18)
C7A 0.022(2) 0.021(2) 0.041(3) 0.0018(19) 0.007(2) -0.001(2)
C8A 0.024(2) 0.024(3) 0.043(3) -0.001(2) 0.010(2) -0.003(2)
C9A 0.020(2) 0.021(2) 0.034(3) 0.0024(17) 0.013(2) -0.0002(18)
O11 0.032(2) 0.033(2) 0.079(3) -0.0009(18) 0.016(2) 0.002(2)

loop_
_atom_type_symbol
_atom_type_description
_atom_type_scat_dispersion_real
_atom_type_scat_dispersion_imag
_atom_type_scat_source
C C 0.0181 0.0091 'International Tables Vol C Tables 4.2.6.8 and 6.1.1.4'
H H 0.0000 0.0000 'International Tables Vol C Tables 4.2.6.8 and 6.1.1.4'
Cd Cd 0.1185 4.6533 'International Tables Vol C Tables 4.2.6.8 and 6.1.1.4'
N N 0.0311 0.0180 'International Tables Vol C Tables 4.2.6.8 and 6.1.1.4'
O O 0.0492 0.0322 'International Tables Vol C Tables 4.2.6.8 and 6.1.1.4'

loop_
_geom_angle_atom_site_label_1
_geom_angle_atom_site_label_2
_geom_angle_atom_site_label_3
_geom_angle_site_symmetry_1
_geom_angle_site_symmetry_3
_geom_angle
_geom_angle_publ_flag
O4 Cd1 O4 7 . 180.00(17) ?
O4 Cd1 N4 7 7 91.67(17) ?
O4 Cd1 N4 . 7 88.33(17) ?
O4 Cd1 N4 7 . 88.33(17) ?
O4 Cd1 N4 . . 91.67(17) y
N4 Cd1 N4 7 . 180.00(14) ?
O4 Cd1 O3 7 . 89.0(2) ?
O4 Cd1 O3 . . 91.0(2) y
N4 Cd1 O3 7 . 89.60(18) ?
N4 Cd1 O3 . . 90.40(18) y
O4 Cd1 O3 7 7 91.0(2) ?
O4 Cd1 O3 . 7 89.0(2) ?
N4 Cd1 O3 7 7 90.40(18) ?
N4 Cd1 O3 . 7 89.60(18) ?
O3 Cd1 O3 . 7 180.00(15) ?
N1A Cd2 O5 . . 106.30(17) y
N1A Cd2 N3A . 8_465 171.08(17) y
O5 Cd2 N3A . 8_465 82.02(19) y
N1A Cd2 O6 . . 90.77(16) y
O5 Cd2 O6 . . 162.13(17) y
N3A Cd2 O6 8_465 . 80.67(18) y
N1A Cd2 N3 . . 98.32(16) y
O5 Cd2 N3 . . 87.18(19) y
N3A Cd2 N3 8_465 . 85.12(17) y
O6 Cd2 N3 . . 95.70(19) y
N1A Cd2 O11 . . 98.23(14) y
O5 Cd2 O11 . . 82.23(18) y
N3A Cd2 O11 8_465 . 79.43(16) y
O6 Cd2 O11 . . 90.28(18) y
N3 Cd2 O11 . . 162.31(16) y
Cd1 O3 H3 . . 109.5 ?
Cd1 O3 H31 . . 116.4 ?
H3 O3 H31 . . 116.5 ?
Cd1 O4 H4 . . 109.5 ?
Cd1 O4 H41 . . 114.4 ?
H4 O4 H41 . . 111.2 ?
C5 N1 C2 . . 112.0(4) ?
C5 N1 H1 . . 124.0 ?
C2 N1 H1 . . 124.0 ?
C7 N3 Cd2 . . 152.4(5) ?
C9 N4 Cd1 . . 164.4(5) ?
O1 C2 N1 . . 124.8(5) ?
O1 C2 C3 . . 129.4(5) ?
N1 C2 C3 . . 105.8(4) ?
C4 C3 C9 . . 129.2(5) ?
C4 C3 C2 . . 109.5(4) ?
C9 C3 C2 . . 121.3(4) ?
C6 C4 C3 . . 131.4(4) ?
C6 C4 C5 . . 122.7(4) ?
C3 C4 C5 . . 105.9(4) ?
O2 C5 N1 . . 126.2(5) ?
O2 C5 C4 . . 127.0(5) ?
N1 C5 C4 . . 106.8(4) ?
C4 C6 C7 . . 123.1(4) ?
C4 C6 C8 . . 120.6(4) ?
C7 C6 C8 . . 116.3(4) ?
N3 C7 C6 . . 175.0(6) ?
N2 C8 C6 . . 176.6(6) ?
N4 C9 C3 . . 178.9(6) ?
Cd2 O5 H5 . . 109.5 ?
Cd2 O5 H51 . . 105.1 ?
H5 O5 H51 . . 107.9 ?
Cd2 O6 H6 . . 109.5 ?
Cd2 O6 H61 . . 106.2 ?
H6 O6 H61 . . 103.2 ?
C5A N1A C2A . . 107.8(4) ?
C5A N1A Cd2 . . 134.0(3) ?
C2A N1A Cd2 . . 118.1(3) ?
C7A N3A Cd2 . 8_566 172.6(4) ?
O1A C2A N1A . . 123.3(4) ?
O1A C2A C3A . . 126.6(4) ?
N1A C2A C3A . . 110.0(4) ?
C4A C3A C9A . . 130.3(4) ?
C4A C3A C2A . . 107.8(4) ?
C9A C3A C2A . . 121.9(4) ?
C3A C4A C6A . . 132.2(4) ?
C3A C4A C5A . . 104.7(4) ?
C6A C4A C5A . . 123.1(4) ?
O2A C5A N1A . . 126.8(4) ?
O2A C5A C4A . . 123.7(4) ?
N1A C5A C4A . . 109.5(4) ?
C4A C6A C7A . . 124.0(4) ?
C4A C6A C8A . . 120.2(4) ?
C7A C6A C8A . . 115.7(4) ?
N3A C7A C6A . . 176.7(6) ?
N2A C8A C6A . . 177.9(6) ?
N4A C9A C3A . . 176.4(5) ?
Cd2 O11 H11 . . 106.3 ?
Cd2 O11 H111 . . 107.8 ?
H11 O11 H111 . . 117.3 ?

loop_
_geom_bond_atom_site_label_1
_geom_bond_atom_site_label_2
_geom_bond_site_symmetry_2
_geom_bond_distance
_geom_bond_publ_flag
Cd1 O4 7 2.265(5) ?
Cd1 O4 . 2.265(5) y
Cd1 N4 7 2.296(5) ?
Cd1 N4 . 2.296(5) y
Cd1 O3 . 2.296(5) ?
Cd1 O3 7 2.296(5) y
Cd2 N1A . 2.214(4) y
Cd2 O5 . 2.306(5) y
Cd2 N3A 8_465 2.338(5) y
Cd2 O6 . 2.343(5) y
Cd2 N3 . 2.347(5) y
Cd2 O11 . 2.384(4) y
O1 C2 . 1.205(6) ?
O2 C5 . 1.214(6) ?
O3 H3 . 0.8200 ?
O3 H31 . 0.8773 ?
O4 H4 . 0.8200 ?
O4 H41 . 0.8757 ?
N1 C5 . 1.357(7) ?
N1 C2 . 1.400(6) ?
N1 H1 . 0.8600 ?
N2 C8 . 1.136(7) ?
N3 C7 . 1.140(7) ?
N4 C9 . 1.140(7) ?
C2 C3 . 1.461(7) ?
C3 C4 . 1.385(6) ?
C3 C9 . 1.399(6) ?
C4 C6 . 1.381(6) ?
C4 C5 . 1.510(6) ?
C6 C7 . 1.421(6) ?
C6 C8 . 1.425(7) ?
O1A C2A . 1.224(6) ?
O2A C5A . 1.221(6) ?
O5 H5 . 0.8200 ?
O5 H51 . 0.8793 ?
O6 H6 . 0.8200 ?
O6 H61 . 0.8960 ?
N1A C5A . 1.344(6) ?
N1A C2A . 1.386(6) ?
N2A C8A . 1.145(7) ?
N3A C7A . 1.134(7) ?
N3A Cd2 8_566 2.338(5) ?
N4A C9A . 1.147(6) ?
C2A C3A . 1.458(6) ?
C3A C4A . 1.369(6) ?
C3A C9A . 1.406(6) ?
C4A C6A . 1.390(6) ?
C4A C5A . 1.532(6) ?
C6A C7A . 1.411(7) ?
C6A C8A . 1.423(6) ?
O10 O10 2_655 0.75(4) ?
O11 H11 . 0.82 ?
O11 H111 . 0.82 ?

loop_
_geom_hbond_atom_site_label_D
_geom_hbond_atom_site_label_H
_geom_hbond_atom_site_label_A
_geom_hbond_site_symmetry_A
_geom_hbond_distance_DH
_geom_hbond_distance_HA
_geom_hbond_distance_DA
_geom_hbond_angle_DHA
O3 H3 N2 7 0.82 2.11 2.889(7) 158
N1 H1 O1A 8_566 0.86 1.91 2.730(5) 160
O11 H11 O1 4 0.82 2.29 2.851(6) 127
O11 H111 O2 8_465 0.82 2.38 3.127(6) 153
O6 H61 O2 7_565 0.90 2.28 2.922(6) 129
O4 H41 N4A 7_565 0.88 1.94 2.749(6) 153
O4 H4 O2A 6_565 0.82 1.98 2.779(6) 166
O5 H5 N2A 4_545 0.82 2.06 2.871(7) 168
O3 H31 O11 3_545 0.88 2.34 3.149(7) 154
O5 H51 O4 6_566 0.88 2.13 2.980(8) 162
O6 H6 O2A 7_565 0.82 2.15 2.922(7) 158
